data_7010654
loop_
_publ_author_name
'Emeleus, Lucy C.'
'Cupertino, Domenico C.'
'Harris, Steven G.'
'Owens, Susan'
'Parsons, Simon'
'Swart, Ronald M.'
'Tasker, Peter A.'
'White, David J.'

_publ_section_title
;
 Diazopyrazolones as weak solvent extractants for copper from ammonia
 leach solutions&#x200A;&#x2020;
;
_journal_issue 8
_journal_name_full 'Journal of the Chemical Society, Dalton Transactions'
_journal_page_first 1239
_journal_paper_doi 10.1039/b101780m
_journal_year 2001
_chemical_formula_moiety '[Cu(C20H21N4O)2]'
_chemical_formula_sum 'C40 H42 Cu N8 O2'
_chemical_formula_weight 730.36
_chemical_name_systematic
; 
? 
;
_space_group_IT_number 14
_symmetry_cell_setting monoclinic
_symmetry_space_group_name_Hall '-P 2yn'
_symmetry_space_group_name_H-M 'P 1 21/n 1'
_atom_sites_solution_hydrogens geom
_atom_sites_solution_primary direct
_atom_sites_solution_secondary difmap
_audit_creation_method SHELXL-97
_cell_angle_alpha 90.00
_cell_angle_beta 97.24(2)
_cell_angle_gamma 90.00
_cell_formula_units_Z 4
_cell_length_a 11.603(3)
_cell_length_b 23.586(4)
_cell_length_c 13.649(2)
_cell_measurement_reflns_used 58
_cell_measurement_temperature 220(2)
_cell_measurement_theta_max 22
_cell_measurement_theta_min 20
_cell_volume 3705.5(13)
_computing_cell_refinement 'Stoe DIF4'
_computing_data_collection 'Stoe DIF4'
_computing_data_reduction 'Stoe REDU4'
_computing_molecular_graphics SHELXTL
_computing_structure_refinement 'SHELXL-97 (Sheldrick, 1997)'
_computing_structure_solution SIR92
_diffrn_ambient_temperature 220(2)
_diffrn_measured_fraction_theta_full 0.983
_diffrn_measured_fraction_theta_max 0.983
_diffrn_measurement_method omega-theta
_diffrn_radiation_monochromator graphite
_diffrn_radiation_source 'fine-focus sealed tube'
_diffrn_radiation_type CuK\a
_diffrn_radiation_wavelength 1.54184
_diffrn_reflns_av_R_equivalents 0.0000
_diffrn_reflns_av_sigmaI/netI 0.0382
_diffrn_reflns_limit_h_max 12
_diffrn_reflns_limit_h_min -13
_diffrn_reflns_limit_k_max 26
_diffrn_reflns_limit_k_min -9
_diffrn_reflns_limit_l_max 15
_diffrn_reflns_limit_l_min -14
_diffrn_reflns_number 5432
_diffrn_reflns_theta_full 60.14
_diffrn_reflns_theta_max 60.14
_diffrn_reflns_theta_min 3.75
_diffrn_standards_interval_time 120
_diffrn_standards_number 3
_exptl_absorpt_coefficient_mu 1.197
_exptl_absorpt_correction_T_max 0.587
_exptl_absorpt_correction_T_min 0.275
_exptl_absorpt_correction_type psi-scan
_exptl_crystal_colour Red
_exptl_crystal_density_diffrn 1.309
_exptl_crystal_density_method 'not measured'
_exptl_crystal_description lump
_exptl_crystal_F_000 1532
_exptl_crystal_size_max 0.39
_exptl_crystal_size_mid 0.39
_exptl_crystal_size_min 0.31
_refine_diff_density_max 0.751
_refine_diff_density_min -0.605
_refine_diff_density_rms 0.078
_refine_ls_extinction_method none
_refine_ls_goodness_of_fit_ref 1.029
_refine_ls_hydrogen_treatment riding
_refine_ls_matrix_type full
_refine_ls_number_parameters 462
_refine_ls_number_reflns 5432
_refine_ls_number_restraints 0
_refine_ls_restrained_S_all 1.029
_refine_ls_R_factor_all 0.0843
_refine_ls_R_factor_gt 0.0613
_refine_ls_shift/su_max 0.003
_refine_ls_shift/su_mean 0.000
_refine_ls_structure_factor_coef Fsqd
_refine_ls_weighting_details 'calc w=1/[\s^2^(Fo^2^)+(0.1148P)^2^+0.2796P] where P=(Fo^2^+2Fc^2^)/3'
_refine_ls_weighting_scheme calc
_refine_ls_wR_factor_gt 0.1567
_refine_ls_wR_factor_ref 0.1732
_reflns_number_gt 3999
_reflns_number_total 5432
_reflns_threshold_expression >2sigma(I)
_cod_data_source_file b101780m.txt
_cod_data_source_block lce131
_cod_depositor_comments
;
The following automatic conversions were performed:
'_atom_site_symetry_multiplicity' tag replaced with
'_atom_site_symmetry_multiplicity'.

Automatic conversion script
Id: cif_correct_tags 1440 2010-10-19 06:21:57Z saulius 

The following automatic conversions were performed:
'_symmetry_cell_setting' value 'Monoclinic' changed to 'monoclinic'
according to '/home/saulius/struct/CIF-dictionaries/cif_core.dic'
dictionary named 'cif_core.dic' version 2.4.1 from 2010-06-29.

Automatic conversion script
Id: cif_fix_enum 1527 2010-12-29 10:47:43Z saulius 

The following automatic conversions were performed:

'_exptl_absorpt_correction_type' tag value 'Psi-scans' was replaced
with 'psi-scan' value.

Automatic conversion script
Id: cif_fix_values 1646 2011-03-28 12:23:43Z adriana 

The following automatic conversions were performed:

'_atom_sites_solution_hydrogens' value 'geometric' was changed to
'geom'.

Automatic conversion script
Id: cif_fix_values 6452 2018-10-05 10:23:21Z andrius 
;
_cod_original_sg_symbol_H-M P21/n
_cod_database_code 7010654

loop_
_symmetry_equiv_pos_as_xyz
'x, y, z'
'-x+1/2, y+1/2, -z+1/2'
'-x, -y, -z'
'x-1/2, -y-1/2, z-1/2'

loop_
_atom_site_label
_atom_site_type_symbol
_atom_site_fract_x
_atom_site_fract_y
_atom_site_fract_z
_atom_site_U_iso_or_equiv
_atom_site_adp_type
_atom_site_occupancy
_atom_site_symmetry_multiplicity
_atom_site_calc_flag
_atom_site_refinement_flags
_atom_site_disorder_assembly
_atom_site_disorder_group
Cu1 Cu 0.03636(5) 0.11888(2) 0.37547(4) 0.0410(2) Uani 1 1 d . . .
N1A N 0.0832(3) 0.02814(14) 0.6314(2) 0.0438(8) Uani 1 1 d . . .
C11A C 0.1977(4) 0.01916(16) 0.6762(3) 0.0469(10) Uani 1 1 d . . .
C12A C 0.2163(5) -0.0010(2) 0.7726(3) 0.0614(13) Uani 1 1 d . . .
H12A H 0.1526 -0.0088 0.8067 0.074 Uiso 1 1 calc R . .
C13A C 0.3267(5) -0.0095(2) 0.8179(4) 0.0758(16) Uani 1 1 d . . .
H13A H 0.3386 -0.0229 0.8833 0.091 Uiso 1 1 calc R . .
C14A C 0.4208(5) 0.0014(2) 0.7688(5) 0.0802(18) Uani 1 1 d . . .
H14A H 0.4966 -0.0049 0.8001 0.096 Uiso 1 1 calc R . .
C15A C 0.4031(5) 0.0216(2) 0.6729(4) 0.0747(15) Uani 1 1 d . . .
H15A H 0.4670 0.0293 0.6390 0.090 Uiso 1 1 calc R . .
C16A C 0.2918(4) 0.0302(2) 0.6273(4) 0.0646(13) Uani 1 1 d . . .
H16A H 0.2801 0.0439 0.5621 0.078 Uiso 1 1 calc R . .
N2A N -0.0106(3) 0.00570(14) 0.6763(2) 0.0479(9) Uani 1 1 d . . .
C3A C -0.1055(4) 0.02653(16) 0.6271(3) 0.0435(10) Uani 1 1 d . . .
C31A C -0.2214(4) 0.01202(19) 0.6530(4) 0.0613(13) Uani 1 1 d . . .
H31A H -0.2652 -0.0079 0.5984 0.092 Uiso 1 1 calc R . .
H31B H -0.2621 0.0465 0.6667 0.092 Uiso 1 1 calc R . .
H31C H -0.2131 -0.0121 0.7111 0.092 Uiso 1 1 calc R . .
C4A C -0.0783(3) 0.06232(15) 0.5477(3) 0.0383(9) Uani 1 1 d . . .
N41A N -0.1554(3) 0.09454(13) 0.4908(2) 0.0401(8) Uani 1 1 d . . .
N42A N -0.1167(3) 0.12502(13) 0.4232(2) 0.0394(7) Uani 1 1 d . . .
C43A C -0.2023(3) 0.16249(16) 0.3745(3) 0.0383(9) Uani 1 1 d . . .
C44A C -0.1738(4) 0.21898(18) 0.3685(3) 0.0469(10) Uani 1 1 d . . .
H44A H -0.0985 0.2314 0.3926 0.056 Uiso 1 1 calc R . .
C45A C -0.2557(4) 0.25738(18) 0.3270(3) 0.0492(11) Uani 1 1 d . . .
H45A H -0.2353 0.2959 0.3248 0.059 Uiso 1 1 calc R . .
C46A C -0.3661(4) 0.24110(18) 0.2888(3) 0.0464(10) Uani 1 1 d . . .
C47A C -0.3904(4) 0.18311(19) 0.2917(3) 0.0504(11) Uani 1 1 d . . .
H47A H -0.4639 0.1701 0.2641 0.060 Uiso 1 1 calc R . .
C48A C -0.3099(4) 0.14444(18) 0.3339(3) 0.0477(10) Uani 1 1 d . . .
H48A H -0.3290 0.1057 0.3348 0.057 Uiso 1 1 calc R . .
C49A C -0.4612(4) 0.28339(19) 0.2500(3) 0.0516(11) Uani 1 1 d . . .
C50A C -0.5113(5) 0.2683(3) 0.1442(4) 0.0808(17) Uani 1 1 d . . .
H50A H -0.5400 0.2296 0.1422 0.121 Uiso 1 1 calc R . .
H50B H -0.4510 0.2717 0.1013 0.121 Uiso 1 1 calc R . .
H50C H -0.5746 0.2939 0.1219 0.121 Uiso 1 1 calc R . .
C51A C -0.4169(5) 0.3439(2) 0.2513(5) 0.0777(16) Uani 1 1 d . . .
H51A H -0.3849 0.3541 0.3180 0.117 Uiso 1 1 calc R . .
H51B H -0.4806 0.3693 0.2286 0.117 Uiso 1 1 calc R . .
H51C H -0.3570 0.3471 0.2080 0.117 Uiso 1 1 calc R . .
C52A C -0.5575(4) 0.2807(3) 0.3170(4) 0.0782(17) Uani 1 1 d . . .
H52A H -0.5875 0.2423 0.3176 0.117 Uiso 1 1 calc R . .
H52B H -0.6198 0.3064 0.2923 0.117 Uiso 1 1 calc R . .
H52C H -0.5263 0.2916 0.3836 0.117 Uiso 1 1 calc R . .
C5A C 0.0442(3) 0.06183(15) 0.5529(3) 0.0384(9) Uani 1 1 d . . .
O51A O 0.1087(2) 0.08798(12) 0.49902(19) 0.0444(7) Uani 1 1 d . . .
N1B N -0.0239(3) 0.10555(16) 0.0771(2) 0.0523(9) Uani 1 1 d . . .
C11B C -0.1397(4) 0.1053(2) 0.0341(3) 0.0546(12) Uani 1 1 d . . .
C12B C -0.1718(5) 0.0724(2) -0.0503(3) 0.0706(14) Uani 1 1 d . . .
H12B H -0.1162 0.0506 -0.0778 0.085 Uiso 1 1 calc R . .
C13B C -0.2848(5) 0.0723(3) -0.0919(4) 0.0820(17) Uani 1 1 d . . .
H13B H -0.3059 0.0502 -0.1486 0.098 Uiso 1 1 calc R . .
C14B C -0.3690(6) 0.1034(3) -0.0542(4) 0.0827(17) Uani 1 1 d . . .
H14B H -0.4467 0.1026 -0.0839 0.099 Uiso 1 1 calc R . .
C15B C -0.3355(5) 0.1358(2) 0.0290(4) 0.0718(14) Uani 1 1 d . . .
H15B H -0.3913 0.1579 0.0558 0.086 Uiso 1 1 calc R . .
C16B C -0.2236(4) 0.1365(2) 0.0729(4) 0.0622(13) Uani 1 1 d . . .
H16B H -0.2034 0.1583 0.1300 0.075 Uiso 1 1 calc R . .
N2B N 0.0658(4) 0.09605(17) 0.0177(3) 0.0621(11) Uani 1 1 d . . .
C3B C 0.1623(4) 0.1013(2) 0.0757(3) 0.0571(12) Uani 1 1 d . . .
C31B C 0.2783(5) 0.0965(3) 0.0381(4) 0.0801(17) Uani 1 1 d . . .
H31D H 0.3279 0.0710 0.0802 0.120 Uiso 1 1 calc R . .
H31E H 0.3143 0.1336 0.0386 0.120 Uiso 1 1 calc R . .
H31F H 0.2675 0.0818 -0.0288 0.120 Uiso 1 1 calc R . .
C4B C 0.1434(4) 0.11266(17) 0.1756(3) 0.0450(10) Uani 1 1 d . . .
N41B N 0.2256(3) 0.12444(13) 0.2506(2) 0.0445(8) Uani 1 1 d . . .
N42B N 0.1919(3) 0.13418(13) 0.3371(2) 0.0416(8) Uani 1 1 d . . .
C43B C 0.2850(3) 0.14824(17) 0.4107(3) 0.0408(9) Uani 1 1 d . . .
C44B C 0.2663(4) 0.18856(18) 0.4806(3) 0.0473(10) Uani 1 1 d . . .
H44B H 0.1930 0.2059 0.4782 0.057 Uiso 1 1 calc R . .
C45B C 0.3534(4) 0.20344(18) 0.5531(3) 0.0515(11) Uani 1 1 d . . .
H45B H 0.3381 0.2309 0.5997 0.062 Uiso 1 1 calc R . .
C46B C 0.4636(3) 0.17962(16) 0.5604(3) 0.0432(10) Uani 1 1 d . . .
C47B C 0.4801(3) 0.13782(18) 0.4896(3) 0.0444(10) Uani 1 1 d . . .
H47B H 0.5527 0.1198 0.4923 0.053 Uiso 1 1 calc R . .
C48B C 0.3934(4) 0.12291(17) 0.4171(3) 0.0461(10) Uani 1 1 d . . .
H48B H 0.4074 0.0950 0.3709 0.055 Uiso 1 1 calc R . .
C49B C 0.5643(4) 0.19880(18) 0.6353(3) 0.0495(10) Uani 1 1 d . . .
C50B C 0.6319(4) 0.2445(2) 0.5862(4) 0.0718(14) Uani 1 1 d . . .
H50D H 0.5805 0.2759 0.5655 0.108 Uiso 1 1 calc R . .
H50E H 0.6621 0.2285 0.5291 0.108 Uiso 1 1 calc R . .
H50F H 0.6959 0.2580 0.6330 0.108 Uiso 1 1 calc R . .
C51B C 0.5227(5) 0.2242(3) 0.7274(4) 0.0776(16) Uani 1 1 d . . .
H51D H 0.4702 0.2555 0.7086 0.116 Uiso 1 1 calc R . .
H51E H 0.5890 0.2379 0.7715 0.116 Uiso 1 1 calc R . .
H51F H 0.4824 0.1954 0.7608 0.116 Uiso 1 1 calc R . .
C52B C 0.6461(4) 0.1500(2) 0.6672(4) 0.0677(14) Uani 1 1 d . . .
H52D H 0.7092 0.1636 0.7149 0.102 Uiso 1 1 calc R . .
H52E H 0.6774 0.1348 0.6101 0.102 Uiso 1 1 calc R . .
H52F H 0.6039 0.1205 0.6971 0.102 Uiso 1 1 calc R . .
C5B C 0.0204(4) 0.11470(17) 0.1734(3) 0.0464(10) Uani 1 1 d . . .
O51B O -0.0405(2) 0.12529(12) 0.24225(19) 0.0462(7) Uani 1 1 d . . .

loop_
_atom_site_aniso_label
_atom_site_aniso_U_11
_atom_site_aniso_U_22
_atom_site_aniso_U_33
_atom_site_aniso_U_23
_atom_site_aniso_U_13
_atom_site_aniso_U_12
Cu1 0.0481(4) 0.0409(4) 0.0355(3) 0.0060(2) 0.0113(3) 0.0023(3)
N1A 0.059(2) 0.0343(18) 0.0384(18) 0.0016(14) 0.0064(16) 0.0030(16)
C11A 0.069(3) 0.028(2) 0.041(2) 0.0000(17) -0.002(2) -0.002(2)
C12A 0.082(4) 0.053(3) 0.046(3) 0.006(2) -0.003(2) -0.007(2)
C13A 0.102(4) 0.062(3) 0.056(3) 0.012(3) -0.018(3) -0.011(3)
C14A 0.085(4) 0.057(3) 0.088(4) 0.015(3) -0.032(3) -0.010(3)
C15A 0.067(3) 0.064(4) 0.090(4) 0.019(3) -0.001(3) -0.006(3)
C16A 0.061(3) 0.065(3) 0.065(3) 0.016(2) -0.001(3) 0.003(2)
N2A 0.071(2) 0.0353(19) 0.0408(19) 0.0036(15) 0.0196(18) -0.0013(17)
C3A 0.065(3) 0.025(2) 0.044(2) -0.0008(16) 0.019(2) 0.0051(19)
C31A 0.077(3) 0.043(3) 0.071(3) 0.013(2) 0.036(3) 0.009(2)
C4A 0.053(2) 0.026(2) 0.037(2) -0.0009(16) 0.0114(18) 0.0036(17)
N41A 0.052(2) 0.0324(17) 0.0384(18) -0.0017(14) 0.0158(15) -0.0012(15)
N42A 0.0450(18) 0.0324(18) 0.0421(18) 0.0020(14) 0.0099(15) 0.0006(14)
C43A 0.043(2) 0.037(2) 0.037(2) 0.0026(16) 0.0111(17) 0.0031(18)
C44A 0.043(2) 0.046(3) 0.053(3) 0.0054(19) 0.0086(19) -0.0029(19)
C45A 0.053(3) 0.036(2) 0.060(3) 0.0121(19) 0.011(2) 0.001(2)
C46A 0.050(2) 0.047(3) 0.043(2) 0.0122(18) 0.0122(19) 0.005(2)
C47A 0.047(2) 0.052(3) 0.052(3) 0.007(2) 0.003(2) -0.004(2)
C48A 0.054(3) 0.038(2) 0.053(3) 0.0021(19) 0.012(2) 0.000(2)
C49A 0.053(3) 0.054(3) 0.048(3) 0.016(2) 0.011(2) 0.007(2)
C50A 0.090(4) 0.083(4) 0.067(4) 0.018(3) -0.001(3) 0.025(3)
C51A 0.080(4) 0.056(3) 0.098(4) 0.026(3) 0.012(3) 0.016(3)
C52A 0.066(3) 0.086(4) 0.087(4) 0.028(3) 0.025(3) 0.030(3)
C5A 0.058(3) 0.026(2) 0.032(2) -0.0036(15) 0.0099(18) 0.0008(18)
O51A 0.0506(16) 0.0443(16) 0.0398(15) 0.0091(12) 0.0114(13) -0.0019(13)
N1B 0.068(2) 0.057(2) 0.0327(18) -0.0026(16) 0.0114(17) -0.0031(18)
C11B 0.075(3) 0.053(3) 0.036(2) 0.0057(19) 0.006(2) -0.006(2)
C12B 0.089(4) 0.079(4) 0.043(3) -0.007(2) 0.007(3) -0.009(3)
C13B 0.095(4) 0.105(5) 0.042(3) -0.013(3) -0.007(3) -0.012(4)
C14B 0.083(4) 0.101(5) 0.060(3) 0.009(3) -0.005(3) -0.006(3)
C15B 0.078(4) 0.073(4) 0.062(3) 0.003(3) -0.002(3) 0.003(3)
C16B 0.077(3) 0.057(3) 0.049(3) -0.002(2) -0.007(3) 0.002(3)
N2B 0.084(3) 0.063(3) 0.043(2) -0.0041(18) 0.022(2) 0.008(2)
C3B 0.071(3) 0.056(3) 0.046(3) -0.001(2) 0.016(2) 0.007(2)
C31B 0.079(4) 0.107(5) 0.059(3) -0.003(3) 0.032(3) 0.016(3)
C4B 0.056(3) 0.040(2) 0.040(2) 0.0030(17) 0.012(2) 0.0022(19)
N41B 0.055(2) 0.0357(19) 0.046(2) 0.0062(15) 0.0180(17) 0.0048(15)
N42B 0.0494(19) 0.0348(18) 0.0420(19) 0.0044(14) 0.0114(16) 0.0017(15)
C43B 0.044(2) 0.037(2) 0.044(2) 0.0028(17) 0.0124(18) -0.0021(18)
C44B 0.046(2) 0.041(2) 0.056(3) -0.0015(19) 0.011(2) 0.0088(19)
C45B 0.059(3) 0.040(2) 0.058(3) -0.006(2) 0.018(2) 0.010(2)
C46B 0.050(2) 0.035(2) 0.048(2) 0.0027(17) 0.0192(19) -0.0003(18)
C47B 0.040(2) 0.044(2) 0.051(2) -0.0011(18) 0.0131(19) 0.0056(18)
C48B 0.052(3) 0.040(2) 0.050(2) -0.0013(18) 0.020(2) 0.002(2)
C49B 0.052(3) 0.042(2) 0.056(3) -0.003(2) 0.012(2) 0.002(2)
C50B 0.076(3) 0.060(3) 0.079(4) -0.004(3) 0.010(3) -0.019(3)
C51B 0.074(3) 0.098(4) 0.061(3) -0.024(3) 0.007(3) 0.006(3)
C52B 0.067(3) 0.061(3) 0.072(3) -0.009(3) -0.005(3) 0.005(3)
C5B 0.063(3) 0.038(2) 0.038(2) 0.0080(17) 0.008(2) 0.002(2)
O51B 0.0559(17) 0.0497(17) 0.0344(15) 0.0029(12) 0.0116(13) 0.0026(13)

loop_
_atom_type_symbol
_atom_type_description
_atom_type_scat_dispersion_real
_atom_type_scat_dispersion_imag
_atom_type_scat_source
C C 0.0181 0.0091 'International Tables Vol C Tables 4.2.6.8 and 6.1.1.4'
H H 0.0000 0.0000 'International Tables Vol C Tables 4.2.6.8 and 6.1.1.4'
N N 0.0311 0.0180 'International Tables Vol C Tables 4.2.6.8 and 6.1.1.4'
O O 0.0492 0.0322 'International Tables Vol C Tables 4.2.6.8 and 6.1.1.4'
Cu Cu -1.9646 0.5888 'International Tables Vol C Tables 4.2.6.8 and 6.1.1.4'

loop_
_geom_angle_atom_site_label_1
_geom_angle_atom_site_label_2
_geom_angle_atom_site_label_3
_geom_angle
_geom_angle_site_symmetry_1
_geom_angle_site_symmetry_3
_geom_angle_publ_flag
O51B Cu1 O51A 162.30(12) . . ?
O51B Cu1 N42A 88.68(12) . . ?
O51A Cu1 N42A 92.86(12) . . ?
O51B Cu1 N42B 93.72(13) . . ?
O51A Cu1 N42B 89.38(12) . . ?
N42A Cu1 N42B 164.82(13) . . ?
C5A N1A C11A 129.1(3) . . ?
C5A N1A N2A 111.1(3) . . ?
C11A N1A N2A 119.4(3) . . ?
C16A C11A C12A 119.1(4) . . ?
C16A C11A N1A 121.7(4) . . ?
C12A C11A N1A 119.2(4) . . ?
C13A C12A C11A 120.2(5) . . ?
C12A C13A C14A 120.5(5) . . ?
C13A C14A C15A 119.6(5) . . ?
C16A C15A C14A 119.9(6) . . ?
C11A C16A C15A 120.6(5) . . ?
C3A N2A N1A 106.2(3) . . ?
N2A C3A C4A 110.9(4) . . ?
N2A C3A C31A 121.5(4) . . ?
C4A C3A C31A 127.6(4) . . ?
N41A C4A C5A 128.7(3) . . ?
N41A C4A C3A 125.0(4) . . ?
C5A C4A C3A 105.7(3) . . ?
N42A N41A C4A 117.4(3) . . ?
N41A N42A C43A 113.0(3) . . ?
N41A N42A Cu1 127.1(3) . . ?
C43A N42A Cu1 119.6(2) . . ?
C48A C43A C44A 119.4(4) . . ?
C48A C43A N42A 122.7(4) . . ?
C44A C43A N42A 117.9(3) . . ?
C43A C44A C45A 120.0(4) . . ?
C46A C45A C44A 122.1(4) . . ?
C45A C46A C47A 116.4(4) . . ?
C45A C46A C49A 123.1(4) . . ?
C47A C46A C49A 120.5(4) . . ?
C48A C47A C46A 122.1(4) . . ?
C43A C48A C47A 119.9(4) . . ?
C51A C49A C50A 108.6(4) . . ?
C51A C49A C46A 112.4(4) . . ?
C50A C49A C46A 110.3(4) . . ?
C51A C49A C52A 107.7(4) . . ?
C50A C49A C52A 109.6(4) . . ?
C46A C49A C52A 108.3(3) . . ?
O51A C5A N1A 125.0(4) . . ?
O51A C5A C4A 128.9(4) . . ?
N1A C5A C4A 106.1(3) . . ?
C5A O51A Cu1 117.7(2) . . ?
C5B N1B C11B 129.1(4) . . ?
C5B N1B N2B 111.2(4) . . ?
C11B N1B N2B 119.8(4) . . ?
C16B C11B N1B 121.7(4) . . ?
C16B C11B C12B 118.9(5) . . ?
N1B C11B C12B 119.4(5) . . ?
C13B C12B C11B 119.1(5) . . ?
C12B C13B C14B 122.5(5) . . ?
C13B C14B C15B 117.6(5) . . ?
C16B C15B C14B 121.4(6) . . ?
C15B C16B C11B 120.5(5) . . ?
C3B N2B N1B 106.1(4) . . ?
N2B C3B C4B 112.1(4) . . ?
N2B C3B C31B 121.8(4) . . ?
C4B C3B C31B 126.1(5) . . ?
N41B C4B C5B 128.7(4) . . ?
N41B C4B C3B 126.0(4) . . ?
C5B C4B C3B 105.0(4) . . ?
N42B N41B C4B 117.4(3) . . ?
N41B N42B C43B 113.1(3) . . ?
N41B N42B Cu1 126.4(3) . . ?
C43B N42B Cu1 119.7(2) . . ?
C44B C43B C48B 118.2(4) . . ?
C44B C43B N42B 118.5(4) . . ?
C48B C43B N42B 123.3(4) . . ?
C45B C44B C43B 120.6(4) . . ?
C44B C45B C46B 122.6(4) . . ?
C45B C46B C47B 115.9(4) . . ?
C45B C46B C49B 123.4(4) . . ?
C47B C46B C49B 120.6(4) . . ?
C48B C47B C46B 121.7(4) . . ?
C47B C48B C43B 121.0(4) . . ?
C52B C49B C46B 111.5(4) . . ?
C52B C49B C51B 108.2(4) . . ?
C46B C49B C51B 112.0(4) . . ?
C52B C49B C50B 108.7(4) . . ?
C46B C49B C50B 107.8(4) . . ?
C51B C49B C50B 108.4(4) . . ?
O51B C5B N1B 124.5(4) . . ?
O51B C5B C4B 129.8(4) . . ?
N1B C5B C4B 105.6(4) . . ?
C5B O51B Cu1 116.7(3) . . ?

loop_
_geom_bond_atom_site_label_1
_geom_bond_atom_site_label_2
_geom_bond_distance
_geom_bond_site_symmetry_2
_geom_bond_publ_flag
Cu1 O51B 1.928(3) . ?
Cu1 O51A 1.930(3) . ?
Cu1 N42A 1.972(3) . ?
Cu1 N42B 1.974(3) . ?
N1A C5A 1.365(5) . ?
N1A C11A 1.407(5) . ?
N1A N2A 1.418(5) . ?
C11A C16A 1.374(6) . ?
C11A C12A 1.391(6) . ?
C12A C13A 1.366(7) . ?
C13A C14A 1.376(8) . ?
C14A C15A 1.383(8) . ?
C15A C16A 1.376(7) . ?
N2A C3A 1.311(5) . ?
C3A C4A 1.440(5) . ?
C3A C31A 1.474(6) . ?
C4A N41A 1.344(5) . ?
C4A C5A 1.414(5) . ?
N41A N42A 1.294(4) . ?
N42A C43A 1.429(5) . ?
C43A C48A 1.369(6) . ?
C43A C44A 1.378(6) . ?
C44A C45A 1.382(6) . ?
C45A C46A 1.375(6) . ?
C46A C47A 1.398(6) . ?
C46A C49A 1.532(6) . ?
C47A C48A 1.378(6) . ?
C49A C51A 1.517(7) . ?
C49A C50A 1.529(7) . ?
C49A C52A 1.533(6) . ?
C5A O51A 1.273(4) . ?
N1B C5B 1.367(5) . ?
N1B C11B 1.396(6) . ?
N1B N2B 1.415(5) . ?
C11B C16B 1.379(7) . ?
C11B C12B 1.400(7) . ?
C12B C13B 1.361(7) . ?
C13B C14B 1.372(8) . ?
C14B C15B 1.385(8) . ?
C15B C16B 1.359(7) . ?
N2B C3B 1.293(6) . ?
C3B C4B 1.433(6) . ?
C3B C31B 1.504(7) . ?
C4B N41B 1.337(5) . ?
C4B C5B 1.425(6) . ?
N41B N42B 1.311(5) . ?
N42B C43B 1.419(5) . ?
C43B C44B 1.383(6) . ?
C43B C48B 1.385(6) . ?
C44B C45B 1.369(6) . ?
C45B C46B 1.388(6) . ?
C46B C47B 1.411(6) . ?
C46B C49B 1.521(6) . ?
C47B C48B 1.365(6) . ?
C49B C52B 1.520(6) . ?
C49B C51B 1.525(6) . ?
C49B C50B 1.537(6) . ?
C5B O51B 1.269(5) . ?
